data_7710408
loop_
_publ_author_name
'M\;aczka, Miros\/law'
'G\;agor, Anna'
'Stefa\'nska, Dagmara'
'Zar\;eba, Jan K.'
'Pikul, Adam'

_publ_section_title
;
 Structural, magnetic and photoluminescence properties of new hybrid
 hypophosphites: discovery of the first noncentrosymmetric and two
 cobalt-based members
;
_journal_name_full 'Dalton Transactions'
_journal_paper_doi 10.1039/D2DT01212J
_journal_year 2022
_chemical_formula_moiety 'Cd1 H6 O6 P3, C1 H6 N3'
_chemical_formula_sum 'C H12 Cd N3 O6 P3'
_chemical_formula_weight 367.45
_space_group_crystal_system trigonal
_space_group_IT_number 167
_space_group_name_Hall '-R 3 2"c'
_space_group_name_H-M_alt 'R -3 c :H'
_atom_sites_solution_hydrogens mixed
_atom_sites_solution_primary dual
_audit_creation_date 2022-01-19
_audit_creation_method
;
Olex2 1.5
(compiled 2021.10.07 svn.r9718050b for OlexSys, GUI svn.r6410)
;
_audit_update_record
;
2022-02-21 deposited with the CCDC.	2022-05-23 downloaded from the CCDC.
;
_cell_angle_alpha 90
_cell_angle_beta 90
_cell_angle_gamma 120
_cell_formula_units_Z 6
_cell_length_a 9.2500(2)
_cell_length_b 9.2500(2)
_cell_length_c 23.0532(6)
_cell_measurement_reflns_used 7508
_cell_measurement_temperature 293(2)
_cell_measurement_theta_max 29.1170
_cell_measurement_theta_min 3.0610
_cell_volume 1708.23(7)
_computing_cell_refinement 'CrysAlisPro 1.171.38.41 (Rigaku OD, 2015)'
_computing_data_collection 'CrysAlisPro 1.171.38.41 (Rigaku OD, 2015)'
_computing_data_reduction 'CrysAlisPro 1.171.38.41 (Rigaku OD, 2015)'
_computing_molecular_graphics 'Olex2 1.5 (Dolomanov et al., 2009)'
_computing_publication_material 'Olex2 1.5 (Dolomanov et al., 2009)'
_computing_structure_refinement 'SHELXL 2018/3 (Sheldrick, 2015)'
_computing_structure_solution 'SHELXT 2014/5 (Sheldrick, 2014)'
_diffrn_ambient_temperature 293(2)
_diffrn_detector 'CCD plate'
_diffrn_detector_area_resol_mean 10.6249
_diffrn_detector_type Atlas
_diffrn_measured_fraction_theta_full 1.000
_diffrn_measured_fraction_theta_max 0.976
_diffrn_measurement_details
;
List of Runs (angles in degrees, time in seconds):

  # Type    Start    End  Width  t~exp~   \w     \q     \k     \f   Frames
#--------------------------------------------------------------------------
  1  \w    -71.00  71.00   1.00    2.60    --   13.31 -19.00  90.00  142
  2  \w    -25.00  30.00   1.00    2.60    --  -14.40 -99.00 -90.00   55
  3  \w    -47.00  64.00   1.00    2.60    --  -14.40  57.00 -60.00  111
  4  \w    -92.00  18.00   1.00    2.60    --  -14.40 -57.00  30.00  110
  5  \w     35.00 106.00   1.00    2.60    --   13.31 178.00 150.00   71
  6  \w    -25.00  57.00   1.00    2.60    --   13.31 -99.00-180.00   82
  7  \w    -25.00  57.00   1.00    2.60    --   13.31 -99.00  60.00   82
  8  \w   -105.00 -32.00   1.00    2.60    --  -14.40 178.00  90.00   73
  9  \w    -25.00   2.00   1.00    2.60    --  -14.40 -99.00  90.00   27
 10  \w    -94.00  17.00   1.00    2.60    --  -14.40 -37.00 150.00  111
;
_diffrn_measurement_device 'four-circle diffractometer'
_diffrn_measurement_device_type 'Xcalibur, Atlas'
_diffrn_measurement_method '\w scans'
_diffrn_orient_matrix_type 'CrysAlisPro convention (1999,Acta A55,543-557)'
_diffrn_orient_matrix_UB_11 0.0113905333
_diffrn_orient_matrix_UB_12 0.0436578667
_diffrn_orient_matrix_UB_13 0.0264399667
_diffrn_orient_matrix_UB_21 0.0861360000
_diffrn_orient_matrix_UB_22 0.0511470000
_diffrn_orient_matrix_UB_23 -0.0063455000
_diffrn_orient_matrix_UB_31 -0.0170498667
_diffrn_orient_matrix_UB_32 0.0576076667
_diffrn_orient_matrix_UB_33 -0.0144025333
_diffrn_radiation_monochromator graphite
_diffrn_radiation_probe x-ray
_diffrn_radiation_type 'Mo K\a'
_diffrn_radiation_wavelength 0.71073
_diffrn_reflns_av_R_equivalents 0.0314
_diffrn_reflns_av_unetI/netI 0.0121
_diffrn_reflns_Laue_measured_fraction_full 1.000
_diffrn_reflns_Laue_measured_fraction_max 0.976
_diffrn_reflns_limit_h_max 12
_diffrn_reflns_limit_h_min -11
_diffrn_reflns_limit_k_max 12
_diffrn_reflns_limit_k_min -12
_diffrn_reflns_limit_l_max 30
_diffrn_reflns_limit_l_min -30
_diffrn_reflns_number 11397
_diffrn_reflns_point_group_measured_fraction_full 1.000
_diffrn_reflns_point_group_measured_fraction_max 0.976
_diffrn_reflns_theta_full 25.242
_diffrn_reflns_theta_max 29.525
_diffrn_reflns_theta_min 3.097
_diffrn_source 'fine-focus sealed X-ray tube'
_diffrn_source_type 'Enhance (Mo) X-ray Source'
_exptl_absorpt_coefficient_mu 2.347
_exptl_absorpt_correction_T_max 1.00000
_exptl_absorpt_correction_T_min 0.89709
_exptl_absorpt_correction_type multi-scan
_exptl_absorpt_process_details
;
CrysAlisPro 1.171.38.41 (Rigaku Oxford Diffraction, 2015)
Empirical absorption correction using spherical harmonics,
 implemented in SCALE3 ABSPACK scaling algorithm.
;
_exptl_crystal_density_diffrn 2.143
_exptl_crystal_description plate
_exptl_crystal_F_000 1080
_exptl_crystal_size_max 0.21
_exptl_crystal_size_mid 0.15
_exptl_crystal_size_min 0.10
_refine_diff_density_max 0.533
_refine_diff_density_min -0.744
_refine_diff_density_rms 0.083
_refine_ls_extinction_coef 0.0171(6)
_refine_ls_extinction_expression Fc^*^=kFc[1+0.001xFc^2^\l^3^/sin(2\q)]^-1/4^
_refine_ls_extinction_method 'SHELXL-2018/3 (Sheldrick 2018)'
_refine_ls_goodness_of_fit_ref 1.076
_refine_ls_hydrogen_treatment mixed
_refine_ls_matrix_type full
_refine_ls_number_parameters 29
_refine_ls_number_reflns 523
_refine_ls_number_restraints 0
_refine_ls_restrained_S_all 1.076
_refine_ls_R_factor_all 0.0199
_refine_ls_R_factor_gt 0.0184
_refine_ls_shift/su_max 0.000
_refine_ls_shift/su_mean 0.000
_refine_ls_structure_factor_coef Fsqd
_refine_ls_weighting_details 'w=1/[\s^2^(Fo^2^)+(0.0250P)^2^+4.0349P] where P=(Fo^2^+2Fc^2^)/3'
_refine_ls_weighting_scheme calc
_refine_ls_wR_factor_gt 0.0441
_refine_ls_wR_factor_ref 0.0450
_reflns_Friedel_coverage 0.000
_reflns_number_gt 494
_reflns_number_total 523
_reflns_threshold_expression 'I > 2\s(I)'
_cod_data_source_file d2dt01212j2.cif
_cod_data_source_block gua_cdpo2_1792d
_cod_original_cell_volume 1708.23(9)
_cod_original_sg_symbol_H-M 'R -3 c'
_cod_database_code 7710408
_shelx_shelxl_version_number 2018/3
_chemical_oxdiff_formula N3C1P3O12H6Cd
_shelx_space_group_comment
;
The symmetry employed for this shelxl refinement is uniquely defined
by the following loop, which should always be used as a source of
symmetry information in preference to the above space-group names.
They are only intended as comments.
;
_olex2_refinement_description
;
1. Fixed Uiso
 At 1.2 times of:
  All N(H,H) groups
2. Others
 Fixed Sof: H1A(0.5) H1B(0.5)
3.a X=CH2 refined with riding coordinates:
 N1(H1A,H1B)
;
_olex2_date_sample_data_collection 2020-07-16
_olex2_submission_special_instructions 'No special instructions were received'
_oxdiff_exptl_absorpt_empirical_details
;
Empirical correction (ABSPACK) includes:
- Absorption correction using spherical harmonics
- Frame scaling
;
_oxdiff_exptl_absorpt_empirical_full_max 1.095
_oxdiff_exptl_absorpt_empirical_full_min 0.931

loop_
_space_group_symop_operation_xyz
'x, y, z'
'-y, x-y, z'
'-x+y, -x, z'
'y, x, -z+1/2'
'x-y, -y, -z+1/2'
'-x, -x+y, -z+1/2'
'x+2/3, y+1/3, z+1/3'
'-y+2/3, x-y+1/3, z+1/3'
'-x+y+2/3, -x+1/3, z+1/3'
'y+2/3, x+1/3, -z+5/6'
'x-y+2/3, -y+1/3, -z+5/6'
'-x+2/3, -x+y+1/3, -z+5/6'
'x+1/3, y+2/3, z+2/3'
'-y+1/3, x-y+2/3, z+2/3'
'-x+y+1/3, -x+2/3, z+2/3'
'y+1/3, x+2/3, -z+7/6'
'x-y+1/3, -y+2/3, -z+7/6'
'-x+1/3, -x+y+2/3, -z+7/6'
'-x, -y, -z'
'y, -x+y, -z'
'x-y, x, -z'
'-y, -x, z-1/2'
'-x+y, y, z-1/2'
'x, x-y, z-1/2'
'-x+2/3, -y+1/3, -z+1/3'
'y+2/3, -x+y+1/3, -z+1/3'
'x-y+2/3, x+1/3, -z+1/3'
'-y+2/3, -x+1/3, z-1/6'
'-x+y+2/3, y+1/3, z-1/6'
'x+2/3, x-y+1/3, z-1/6'
'-x+1/3, -y+2/3, -z+2/3'
'y+1/3, -x+y+2/3, -z+2/3'
'x-y+1/3, x+2/3, -z+2/3'
'-y+1/3, -x+2/3, z+1/6'
'-x+y+1/3, y+2/3, z+1/6'
'x+1/3, x-y+2/3, z+1/6'

loop_
_atom_site_label
_atom_site_type_symbol
_atom_site_fract_x
_atom_site_fract_y
_atom_site_fract_z
_atom_site_U_iso_or_equiv
_atom_site_adp_type
_atom_site_occupancy
_atom_site_site_symmetry_order
_atom_site_calc_flag
_atom_site_refinement_flags_posn
_atom_site_refinement_flags_adp
_atom_site_refinement_flags_occupancy
_atom_site_disorder_assembly
_atom_site_disorder_group
Cd1 Cd 0.666667 0.333333 0.333333 0.01482(16) Uani 1 6 d S T P . .
P1 P 0.80162(8) 0.666667 0.416667 0.0300(2) Uani 1 2 d S T P . .
O1 O 0.64573(16) 0.52745(16) 0.38958(6) 0.0267(3) Uani 1 1 d . . . . .
N1 N 0.333333 0.5240(3) 0.416667 0.0517(9) Uani 1 2 d S T P . .
H1A H 0.240360 0.431050 0.416668 0.062 Uiso 0.5 1 calc R U P . .
H1B H 0.426306 0.524023 0.416665 0.062 Uiso 0.5 1 calc R U P . .
C1 C 0.333333 0.666667 0.416667 0.0371(14) Uani 1 6 d S T P . .
H1 H 0.920(4) 0.723(4) 0.3784(12) 0.052(8) Uiso 1 1 d . . . . .

loop_
_atom_site_aniso_label
_atom_site_aniso_U_11
_atom_site_aniso_U_22
_atom_site_aniso_U_33
_atom_site_aniso_U_23
_atom_site_aniso_U_13
_atom_site_aniso_U_12
Cd1 0.01390(17) 0.01390(17) 0.0167(2) 0.000 0.000 0.00695(9)
P1 0.0230(3) 0.0334(4) 0.0372(4) -0.0200(3) -0.01001(16) 0.0167(2)
O1 0.0214(6) 0.0251(7) 0.0335(7) -0.0131(5) -0.0039(5) 0.0115(5)
N1 0.0225(13) 0.0179(9) 0.116(3) 0.0054(7) 0.0109(15) 0.0113(6)
C1 0.0212(16) 0.0212(16) 0.069(4) 0.000 0.000 0.0106(8)

loop_
_atom_type_symbol
_atom_type_description
_atom_type_scat_dispersion_real
_atom_type_scat_dispersion_imag
_atom_type_scat_source
C C 0.0033 0.0016 'International Tables Vol C Tables 4.2.6.8 and 6.1.1.4'
H H 0.0000 0.0000 'International Tables Vol C Tables 4.2.6.8 and 6.1.1.4'
Cd Cd -0.8075 1.2024 'International Tables Vol C Tables 4.2.6.8 and 6.1.1.4'
N N 0.0061 0.0033 'International Tables Vol C Tables 4.2.6.8 and 6.1.1.4'
O O 0.0106 0.0060 'International Tables Vol C Tables 4.2.6.8 and 6.1.1.4'
P P 0.1023 0.0942 'International Tables Vol C Tables 4.2.6.8 and 6.1.1.4'

loop_
_geom_angle_atom_site_label_1
_geom_angle_atom_site_label_2
_geom_angle_atom_site_label_3
_geom_angle
_geom_angle_site_symmetry_1
_geom_angle_site_symmetry_3
_geom_angle_publ_flag
O1 Cd1 O1 88.67(5) 3_665 31_655 ?
O1 Cd1 O1 180.0 32 2_655 ?
O1 Cd1 O1 88.67(5) 32 . ?
O1 Cd1 O1 88.66(5) 3_665 32 ?
O1 Cd1 O1 91.34(5) 3_665 . ?
O1 Cd1 O1 91.33(5) 31_655 32 ?
O1 Cd1 O1 88.66(5) 31_655 2_655 ?
O1 Cd1 O1 180.0 3_665 33_545 ?
O1 Cd1 O1 88.66(5) 33_545 2_655 ?
O1 Cd1 O1 91.33(5) 31_655 33_545 ?
O1 Cd1 O1 180.00(6) 31_655 . ?
O1 Cd1 O1 91.34(5) 32 33_545 ?
O1 Cd1 O1 91.34(5) 2_655 . ?
O1 Cd1 O1 91.34(5) 3_665 2_655 ?
O1 Cd1 O1 88.67(5) 33_545 . ?
O1 P1 O1 116.04(11) 11_565 . ?
O1 P1 H1 108.5(13) 11_565 11_565 ?
O1 P1 H1 111.3(14) . 11_565 ?
O1 P1 H1 111.3(13) 11_565 . ?
O1 P1 H1 108.5(13) . . ?
H1 P1 H1 100(3) . 11_565 ?
P1 O1 Cd1 118.86(7) . . ?
H1A N1 H1B 120.0 . . ?
C1 N1 H1A 120.0 . . ?
C1 N1 H1B 120.0 . . ?
N1 C1 N1 120.001(2) 3_565 . ?
N1 C1 N1 119.999(1) 2_665 . ?
N1 C1 N1 120.000(1) 3_565 2_665 ?

loop_
_geom_bond_atom_site_label_1
_geom_bond_atom_site_label_2
_geom_bond_distance
_geom_bond_site_symmetry_2
_geom_bond_publ_flag
Cd1 O1 2.3001(12) 3_665 ?
Cd1 O1 2.3001(12) . ?
Cd1 O1 2.3001(12) 2_655 ?
Cd1 O1 2.3002(12) 31_655 ?
Cd1 O1 2.3002(13) 32 ?
Cd1 O1 2.3002(12) 33_545 ?
P1 O1 1.5068(13) . ?
P1 O1 1.5069(13) 11_565 ?
P1 H1 1.29(3) . ?
P1 H1 1.29(3) 11_565 ?
N1 H1A 0.8600 . ?
N1 H1B 0.8600 . ?
N1 C1 1.319(2) . ?

loop_
_geom_torsion_atom_site_label_1
_geom_torsion_atom_site_label_2
_geom_torsion_atom_site_label_3
_geom_torsion_atom_site_label_4
_geom_torsion
_geom_torsion_site_symmetry_1
_geom_torsion_site_symmetry_2
_geom_torsion_site_symmetry_3
_geom_torsion_site_symmetry_4
_geom_torsion_publ_flag
O1 P1 O1 Cd1 169.37(10) 11_565 . . . ?
